data_4503389
loop_
_publ_author_name
'Gu, Zhi-Guo'
'Xu, Yi-Fan'
'Zhou, Xin-Hui'
'Zuo, Jing-Lin'
'You, Xiao-Zeng'

_publ_section_title
;
 Assembly of Iron(II)-Triazole Polymers from 1D Chains to 3D
 Interpenetrated Frameworks: Syntheses, Structures, and Magnetic
 Properties
;
_journal_issue 4
_journal_name_full 'Crystal Growth &amp; Design'
_journal_page_first 1306
_journal_paper_doi 10.1021/cg7010666
_journal_volume 8
_journal_year 2008
_chemical_formula_sum 'C21 H30 Cl2 Fe N18 O8'
_chemical_formula_weight 789.38
_chemical_name_systematic
; 
 ? 
;
_space_group_IT_number 165
_symmetry_cell_setting trigonal
_symmetry_space_group_name_Hall '-P 3 2"c'
_symmetry_space_group_name_H-M 'P -3 c 1'
_atom_sites_solution_hydrogens geom
_atom_sites_solution_primary direct
_atom_sites_solution_secondary difmap
_audit_creation_method SHELXL-97
_cell_angle_alpha 90.00
_cell_angle_beta 90.00
_cell_angle_gamma 120.00
_cell_formula_units_Z 2
_cell_length_a 11.0142(18)
_cell_length_b 11.0142(18)
_cell_length_c 15.438(3)
_cell_measurement_reflns_used 2468
_cell_measurement_temperature 293(2)
_cell_measurement_theta_max 25.4
_cell_measurement_theta_min 2.4
_cell_volume 1621.9(5)
_computing_cell_refinement 'Bruker SMART'
_computing_data_collection 'Bruker SMART'
_computing_data_reduction 'Bruker SAINT'
_computing_molecular_graphics 'Bruker SHELXTL'
_computing_publication_material 'Bruker SHELXTL'
_computing_structure_refinement 'SHELXL-97 (Sheldrick, 1997)'
_computing_structure_solution 'SHELXS-97 (Sheldrick, 1990)'
_diffrn_ambient_temperature 293(2)
_diffrn_measured_fraction_theta_full 1.000
_diffrn_measured_fraction_theta_max 1.000
_diffrn_radiation_monochromator graphite
_diffrn_radiation_source 'fine-focus sealed tube'
_diffrn_radiation_type MoK\a
_diffrn_radiation_wavelength 0.71073
_diffrn_reflns_av_R_equivalents 0.0649
_diffrn_reflns_av_sigmaI/netI 0.0381
_diffrn_reflns_limit_h_max 13
_diffrn_reflns_limit_h_min -10
_diffrn_reflns_limit_k_max 12
_diffrn_reflns_limit_k_min -13
_diffrn_reflns_limit_l_max 17
_diffrn_reflns_limit_l_min -18
_diffrn_reflns_number 7729
_diffrn_reflns_theta_full 25.49
_diffrn_reflns_theta_max 25.49
_diffrn_reflns_theta_min 2.14
_exptl_absorpt_coefficient_mu 0.705
_exptl_absorpt_correction_T_max 0.8434
_exptl_absorpt_correction_T_min 0.8163
_exptl_absorpt_correction_type none
_exptl_absorpt_process_details 'SADABS; Bruker(2000)'
_exptl_crystal_colour colorless
_exptl_crystal_density_diffrn 1.616
_exptl_crystal_density_method 'not measured'
_exptl_crystal_description block
_exptl_crystal_F_000 812
_exptl_crystal_size_max 0.30
_exptl_crystal_size_mid 0.26
_exptl_crystal_size_min 0.25
_refine_diff_density_max 0.439
_refine_diff_density_min -0.210
_refine_diff_density_rms 0.069
_refine_ls_extinction_method none
_refine_ls_goodness_of_fit_ref 1.144
_refine_ls_hydrogen_treatment mixed
_refine_ls_matrix_type full
_refine_ls_number_parameters 94
_refine_ls_number_reflns 1014
_refine_ls_number_restraints 6
_refine_ls_restrained_S_all 1.168
_refine_ls_R_factor_all 0.0813
_refine_ls_R_factor_gt 0.0663
_refine_ls_shift/su_max 0.000
_refine_ls_shift/su_mean 0.000
_refine_ls_structure_factor_coef Fsqd
_refine_ls_weighting_details 'calc w=1/[\s^2^(Fo^2^)+(0.0828P)^2^+0.9366P] where P=(Fo^2^+2Fc^2^)/3'
_refine_ls_weighting_scheme calc
_refine_ls_wR_factor_gt 0.1549
_refine_ls_wR_factor_ref 0.1648
_reflns_number_gt 860
_reflns_number_total 1014
_reflns_threshold_expression >2sigma(I)
_cod_data_source_file cg7010666-file002.cif
_cod_data_source_block p-3c1
_cod_original_sg_symbol_H-M P-3c1
_cod_database_code 4503389

loop_
_symmetry_equiv_pos_as_xyz
'x, y, z'
'-y, x-y, z'
'-x+y, -x, z'
'y, x, -z+1/2'
'-x, -x+y, -z+1/2'
'x-y, -y, -z+1/2'
'-x, -y, -z'
'y, -x+y, -z'
'x-y, x, -z'
'-y, -x, z-1/2'
'x, x-y, z-1/2'
'-x+y, y, z-1/2'

loop_
_atom_site_label
_atom_site_type_symbol
_atom_site_fract_x
_atom_site_fract_y
_atom_site_fract_z
_atom_site_U_iso_or_equiv
_atom_site_adp_type
_atom_site_occupancy
_atom_site_symmetry_multiplicity
_atom_site_calc_flag
_atom_site_refinement_flags
_atom_site_disorder_group
C1 C 0.2299(5) 0.1532(5) 0.1477(3) 0.0608(13) Uani 1 1 d . .
H1 H 0.1889 0.2070 0.1610 0.073 Uiso 1 1 calc R .
N3 N 0.3356(4) 0.1619(4) 0.1921(3) 0.0700(12) Uani 1 1 d . .
N2 N 0.3610(3) 0.0707(4) 0.1510(2) 0.0488(9) Uani 1 1 d . .
C2 C 0.2725(4) 0.0132(4) 0.0864(3) 0.0474(10) Uani 1 1 d . .
H2 H 0.2716 -0.0530 0.0487 0.057 Uiso 1 1 calc R .
C3 C 0.4813(5) 0.0545(6) 0.1744(3) 0.0695(14) Uani 1 1 d . .
H3A H 0.5626 0.1254 0.1447 0.083 Uiso 0.50 1 d PR .
H3B H 0.4644 -0.0351 0.1543 0.083 Uiso 0.50 1 d PR .
H3C H 0.5515 0.1391 0.2016 0.083 Uiso 0.50 1 d PR .
H3D H 0.5209 0.0419 0.1221 0.083 Uiso 0.50 1 d PR .
C4 C 0.5129(8) 0.0661(10) 0.2679(5) 0.056(2) Uani 0.50 1 d P .
H4A H 0.5047 0.1446 0.2892 0.067 Uiso 0.50 1 d PR .
H4B H 0.6103 0.0914 0.2747 0.067 Uiso 0.50 1 d PR .
N1 N 0.1852(3) 0.0622(3) 0.08234(19) 0.0397(8) Uani 1 1 d . .
Fe1 Fe 0.0000 0.0000 0.0000 0.0322(4) Uani 1 6 d S .
Cl1 Cl 0.3333 0.6667 0.03197(16) 0.0741(7) Uani 0.44(2) 3 d SPD 1
O1 O 0.4644(16) 0.7670(18) 0.0602(11) 0.144(9) Uani 0.44(2) 1 d PD 1
O2 O 0.3333 0.6667 -0.0646(8) 0.176(17) Uani 0.44(2) 3 d SPD 1
Cl1' Cl 0.3333 0.6667 0.03197(16) 0.0741(7) Uani 0.56(2) 3 d SPD 2
O1' O 0.4695(11) 0.725(2) 0.0006(9) 0.187(10) Uani 0.56(2) 1 d PD 2
O2' O 0.3333 0.6667 0.1256(5) 0.201(14) Uani 0.56(2) 3 d SPD 2

loop_
_atom_site_aniso_label
_atom_site_aniso_U_11
_atom_site_aniso_U_22
_atom_site_aniso_U_33
_atom_site_aniso_U_23
_atom_site_aniso_U_13
_atom_site_aniso_U_12
C1 0.064(3) 0.057(3) 0.072(3) -0.017(2) -0.022(2) 0.039(2)
N3 0.065(3) 0.076(3) 0.078(3) -0.028(2) -0.034(2) 0.041(2)
N2 0.0368(18) 0.059(2) 0.051(2) 0.0040(17) -0.0016(15) 0.0246(17)
C2 0.044(2) 0.058(3) 0.045(2) -0.0028(19) 0.0002(18) 0.029(2)
C3 0.047(3) 0.103(4) 0.067(3) 0.016(3) -0.001(2) 0.044(3)
C4 0.036(4) 0.087(7) 0.055(5) 0.002(5) 0.001(4) 0.039(4)
N1 0.0372(17) 0.0391(17) 0.0432(18) 0.0006(14) -0.0017(14) 0.0192(14)
Fe1 0.0328(5) 0.0328(5) 0.0310(7) 0.000 0.000 0.0164(3)
Cl1 0.0747(10) 0.0747(10) 0.0728(15) 0.000 0.000 0.0374(5)
O1 0.102(11) 0.128(11) 0.18(2) -0.048(13) -0.022(12) 0.040(9)
O2 0.21(3) 0.21(3) 0.105(19) 0.000 0.000 0.106(13)
Cl1' 0.0747(10) 0.0747(10) 0.0728(15) 0.000 0.000 0.0374(5)
O1' 0.075(8) 0.27(2) 0.188(18) 0.080(15) 0.036(10) 0.063(11)
O2' 0.26(2) 0.26(2) 0.078(12) 0.000 0.000 0.132(11)

loop_
_atom_type_symbol
_atom_type_description
_atom_type_scat_dispersion_real
_atom_type_scat_dispersion_imag
_atom_type_scat_source
C C 0.0033 0.0016 'International Tables Vol C Tables 4.2.6.8 and 6.1.1.4'
H H 0.0000 0.0000 'International Tables Vol C Tables 4.2.6.8 and 6.1.1.4'
N N 0.0061 0.0033 'International Tables Vol C Tables 4.2.6.8 and 6.1.1.4'
O O 0.0106 0.0060 'International Tables Vol C Tables 4.2.6.8 and 6.1.1.4'
Cl Cl 0.1484 0.1585 'International Tables Vol C Tables 4.2.6.8 and 6.1.1.4'
Fe Fe 0.3463 0.8444 'International Tables Vol C Tables 4.2.6.8 and 6.1.1.4'

loop_
_geom_angle_atom_site_label_1
_geom_angle_atom_site_label_2
_geom_angle_atom_site_label_3
_geom_angle
_geom_angle_site_symmetry_1
_geom_angle_site_symmetry_3
N3 C1 N1 115.6(4) . .
N3 C1 H1 122.2 . .
N1 C1 H1 122.2 . .
C1 N3 N2 102.1(3) . .
C2 N2 N3 109.9(3) . .
C2 N2 C3 128.7(4) . .
N3 N2 C3 121.2(4) . .
N2 C2 N1 110.9(4) . .
N2 C2 H2 124.6 . .
N1 C2 H2 124.6 . .
N2 C3 C4 114.7(5) . .
N2 C3 C4 114.4(5) . 6
C4 C3 C4 55.5(7) . 6
N2 C3 H3A 108.3 . .
C4 C3 H3A 108.2 . .
C4 C3 H3A 137.1 6 .
N2 C3 H3B 108.8 . .
C4 C3 H3B 108.8 . .
C4 C3 H3B 56.1 6 .
H3A C3 H3B 107.8 . .
N2 C3 H3C 109.1 . .
C4 C3 H3C 56.4 . .
C4 C3 H3C 109.1 6 .
H3A C3 H3C 56.6 . .
H3B C3 H3C 142.0 . .
N2 C3 H3D 108.2 . .
C4 C3 H3D 137.0 . .
C4 C3 H3D 107.9 6 .
H3A C3 H3D 53.9 . .
H3B C3 H3D 56.5 . .
H3C C3 H3D 107.8 . .
C4 C4 C3 62.5(6) 6 .
C4 C4 C3 62.0(7) 6 6
C3 C4 C3 119.6(6) . 6
C4 C4 H3C 100.6 6 .
C3 C4 H3C 40.3 . .
C3 C4 H3C 159.5 6 .
C4 C4 H4A 147.4 6 .
C3 C4 H4A 106.6 . .
C3 C4 H4A 107.0 6 .
H3C C4 H4A 81.8 . .
C4 C4 H4B 105.8 6 .
C3 C4 H4B 108.1 . .
C3 C4 H4B 108.2 6 .
H3C C4 H4B 86.1 . .
H4A C4 H4B 106.8 . .
C2 N1 C1 101.6(3) . .
C2 N1 Fe1 130.7(3) . .
C1 N1 Fe1 127.5(3) . .
N1 Fe1 N1 180.0(2) 7 .
N1 Fe1 N1 89.99(11) 7 3
N1 Fe1 N1 90.01(11) . 3
N1 Fe1 N1 89.99(11) 7 2
N1 Fe1 N1 90.01(11) . 2
N1 Fe1 N1 90.01(11) 3 2
N1 Fe1 N1 90.01(11) 7 8
N1 Fe1 N1 89.99(11) . 8
N1 Fe1 N1 89.99(11) 3 8
N1 Fe1 N1 180.00(19) 2 8
N1 Fe1 N1 90.01(11) 7 9
N1 Fe1 N1 89.99(11) . 9
N1 Fe1 N1 180.00(19) 3 9
N1 Fe1 N1 89.99(11) 2 9
N1 Fe1 N1 90.01(11) 8 9
O1 Cl1 O1 110.5(8) 2_665 .
O1 Cl1 O1 110.5(8) 2_665 3_565
O1 Cl1 O1 110.5(8) . 3_565
O1 Cl1 O2 108.4(8) 2_665 .
O1 Cl1 O2 108.4(8) . .
O1 Cl1 O2 108.4(8) 3_565 .

loop_
_geom_bond_atom_site_label_1
_geom_bond_atom_site_label_2
_geom_bond_distance
_geom_bond_site_symmetry_2
C1 N3 1.313(6) .
C1 N1 1.331(5) .
C1 H1 0.9300 .
N3 N2 1.331(5) .
N2 C2 1.314(5) .
N2 C3 1.468(5) .
C2 N1 1.318(5) .
C2 H2 0.9300 .
C3 C4 1.476(10) .
C3 C4 1.483(10) 6
C3 H3A 0.9600 .
C3 H3B 0.9599 .
C3 H3C 0.9601 .
C3 H3D 0.9600 .
C4 C4 1.377(19) 6
C4 C3 1.483(10) 6
C4 H3C 1.2379 .
C4 H4A 0.9699 .
C4 H4B 0.9700 .
N1 Fe1 2.202(3) .
Fe1 N1 2.202(3) 7
Fe1 N1 2.202(3) 3
Fe1 N1 2.202(3) 2
Fe1 N1 2.202(3) 8
Fe1 N1 2.202(3) 9
Cl1 O1 1.378(12) 2_665
Cl1 O1 1.378(12) .
Cl1 O1 1.378(12) 3_565
Cl1 O2 1.491(13) .
